data_7239756
loop_
_publ_author_name
'Zhang, Jichuan'
'Wang, Zhenyuan'
'Hsieh, Yunhao'
'Wang, Binshen'
'Huang, Haifeng'
'Yang, Jun'
'Zhang, Jiaheng'

_publ_section_title
;
 A promising cation of 4-aminofurazan-3-carboxylic acid amidrazone in
 desensitizing energetic materials
;
_journal_issue 5
_journal_name_full 'RSC Advances'
_journal_page_first 2519
_journal_page_last 2525
_journal_paper_doi 10.1039/C9RA09555A
_journal_volume 10
_journal_year 2020
_chemical_formula_sum 'C4 H7 N10 O2'
_chemical_formula_weight 227.20
_space_group_crystal_system monoclinic
_space_group_IT_number 14
_space_group_name_Hall '-P 2ybc'
_space_group_name_H-M_alt 'P 1 21/c 1'
_atom_sites_solution_hydrogens mixed
_audit_creation_method SHELXL-2013
_audit_update_record
;
2019-05-15 deposited with the CCDC.	2019-12-26 downloaded from the CCDC.
;
_cell_angle_alpha 90
_cell_angle_beta 93.627(15)
_cell_angle_gamma 90
_cell_formula_units_Z 4
_cell_length_a 14.685(10)
_cell_length_b 7.065(5)
_cell_length_c 8.601(6)
_cell_measurement_reflns_used 828
_cell_measurement_temperature 293(2)
_cell_measurement_theta_max 45.858
_cell_measurement_theta_min 5.559
_cell_volume 890.6(11)
_computing_cell_refinement 'Bruker SMART'
_computing_data_collection 'Bruker SMART'
_computing_data_reduction 'Bruker SHELXTL'
_computing_molecular_graphics 'Bruker SHELXTL'
_computing_publication_material 'Bruker SHELXTL'
_computing_structure_refinement 'SHELXL-2013 (Sheldrick, 2013)'
_computing_structure_solution 'Bruker SHELXTL'
_diffrn_ambient_temperature 293(2)
_diffrn_measured_fraction_theta_full 0.967
_diffrn_measured_fraction_theta_max 0.994
_diffrn_measurement_device_type 'CCD area detector'
_diffrn_measurement_method 'phi and omega scans'
_diffrn_radiation_type MoK\a
_diffrn_radiation_wavelength 0.71073
_diffrn_reflns_av_R_equivalents 0.1706
_diffrn_reflns_av_unetI/netI 0.1437
_diffrn_reflns_Laue_measured_fraction_full 0.967
_diffrn_reflns_Laue_measured_fraction_max 0.994
_diffrn_reflns_limit_h_max 13
_diffrn_reflns_limit_h_min -17
_diffrn_reflns_limit_k_max 8
_diffrn_reflns_limit_k_min -8
_diffrn_reflns_limit_l_max 10
_diffrn_reflns_limit_l_min -10
_diffrn_reflns_number 4615
_diffrn_reflns_point_group_measured_fraction_full 0.967
_diffrn_reflns_point_group_measured_fraction_max 0.994
_diffrn_reflns_theta_full 25.242
_diffrn_reflns_theta_max 24.994
_diffrn_reflns_theta_min 2.780
_exptl_absorpt_coefficient_mu 0.140
_exptl_absorpt_correction_T_max 0.7456
_exptl_absorpt_correction_T_min 0.3520
_exptl_absorpt_correction_type multi-scan
_exptl_absorpt_process_details sadabs
_exptl_crystal_colour colorless
_exptl_crystal_density_diffrn 1.695
_exptl_crystal_description prismatic
_exptl_crystal_F_000 468
_exptl_crystal_size_max 0.180
_exptl_crystal_size_mid 0.150
_exptl_crystal_size_min 0.100
_refine_diff_density_max 0.315
_refine_diff_density_min -0.325
_refine_diff_density_rms 0.084
_refine_ls_extinction_method none
_refine_ls_goodness_of_fit_ref 1.062
_refine_ls_hydrogen_treatment mixed
_refine_ls_matrix_type full
_refine_ls_number_parameters 165
_refine_ls_number_reflns 1565
_refine_ls_number_restraints 0
_refine_ls_restrained_S_all 1.062
_refine_ls_R_factor_all 0.0954
_refine_ls_R_factor_gt 0.0744
_refine_ls_shift/su_max 0.000
_refine_ls_shift/su_mean 0.000
_refine_ls_structure_factor_coef Fsqd
_refine_ls_weighting_details 'w=1/[\s^2^(Fo^2^)+(0.0502P)^2^] where P=(Fo^2^+2Fc^2^)/3'
_refine_ls_weighting_scheme calc
_refine_ls_wR_factor_gt 0.1648
_refine_ls_wR_factor_ref 0.1776
_reflns_Friedel_coverage 0.000
_reflns_number_gt 1150
_reflns_number_total 1565
_reflns_threshold_expression 'I > 2\s(I)'
_cod_data_source_file c9ra09555a2.cif
_cod_data_source_block cd17168
_cod_depositor_comments 'Adding full bibliography for 7239755--7239758.cif.'
_cod_original_cell_volume 890.5(10)
_cod_original_sg_symbol_H-M 'P 21/c'
_cod_database_code 7239756
_shelx_space_group_comment
; 
The symmetry employed for this shelxl refinement is uniquely defined 
by the following loop, which should always be used as a source of 
symmetry information in preference to the above space-group names. 
They are only intended as comments. 
;
_shelx_estimated_absorpt_t_min 0.975
_shelx_estimated_absorpt_t_max 0.986
_shelxl_version_number 2013-4

loop_
_space_group_symop_operation_xyz
'x, y, z'
'-x, y+1/2, -z+1/2'
'-x, -y, -z'
'x, -y-1/2, z-1/2'

loop_
_atom_site_label
_atom_site_type_symbol
_atom_site_fract_x
_atom_site_fract_y
_atom_site_fract_z
_atom_site_U_iso_or_equiv
_atom_site_adp_type
_atom_site_occupancy
_atom_site_site_symmetry_order
_atom_site_calc_flag
_atom_site_refinement_flags_posn
_atom_site_refinement_flags_adp
N1 N 0.93490(18) 0.9953(4) 0.3078(3) 0.0285(7) Uani 1 1 d . .
N2 N 0.9673(2) 0.9603(4) 0.1701(3) 0.0362(8) Uani 1 1 d . .
N3 N 1.0559(2) 0.9290(4) 0.1949(3) 0.0387(8) Uani 1 1 d . .
N4 N 1.07981(19) 0.9461(4) 0.3482(2) 0.0339(7) Uani 1 1 d . .
N5 N 0.6497(2) 0.6483(5) 0.7766(3) 0.0447(8) Uani 1 1 d . .
N6 N 0.5542(2) 0.8017(5) 0.5998(3) 0.0501(9) Uani 1 1 d . .
N7 N 0.6034(2) 1.1132(5) 0.6450(3) 0.0542(9) Uani 1 1 d . .
H7A H 0.5675 1.1572 0.5707 0.065 Uiso 1 1 calc R U
H7B H 0.6384 1.1886 0.6997 0.065 Uiso 1 1 calc R U
N8 N 0.72213(19) 1.0925(4) 0.9162(3) 0.0378(8) Uani 1 1 d . .
N9 N 0.7916(3) 1.1763(6) 1.0213(4) 0.0518(10) Uani 1 1 d . .
N10 N 0.7926(2) 0.7949(5) 0.9710(3) 0.0420(8) Uani 1 1 d . .
O1 O 0.84794(15) 1.0334(3) 0.3210(2) 0.0349(7) Uani 1 1 d . .
O2 O 0.58220(17) 0.6252(4) 0.6603(2) 0.0512(8) Uani 1 1 d . .
C1 C 1.0040(2) 0.9849(4) 0.4175(3) 0.0284(8) Uani 1 1 d . .
C2 C 0.6046(2) 0.9269(6) 0.6757(3) 0.0372(9) Uani 1 1 d . .
C3 C 0.6639(2) 0.8288(6) 0.7868(3) 0.0327(8) Uani 1 1 d . .
C4 C 0.7323(2) 0.9125(5) 0.8995(3) 0.0317(8) Uani 1 1 d . .
H10B H 0.806(3) 0.678(6) 0.931(4) 0.046(11) Uiso 1 1 d . .
H10A H 0.841(4) 0.844(8) 1.029(5) 0.093(16) Uiso 1 1 d . .
H9A H 0.834(5) 1.231(9) 0.970(7) 0.14(3) Uiso 1 1 d . .
H9B H 0.800(3) 1.121(7) 1.104(5) 0.061(13) Uiso 1 1 d . .
H9C H 0.762(5) 1.285(9) 1.031(6) 0.11(3) Uiso 1 1 d . .

loop_
_atom_site_aniso_label
_atom_site_aniso_U_11
_atom_site_aniso_U_22
_atom_site_aniso_U_33
_atom_site_aniso_U_23
_atom_site_aniso_U_13
_atom_site_aniso_U_12
N1 0.0234(14) 0.0369(17) 0.0241(12) 0.0020(11) -0.0061(11) 0.0002(13)
N2 0.0371(16) 0.047(2) 0.0234(13) -0.0003(11) -0.0070(12) 0.0062(15)
N3 0.0385(17) 0.052(2) 0.0243(12) -0.0014(12) -0.0054(11) 0.0130(16)
N4 0.0310(15) 0.0475(19) 0.0224(12) 0.0032(11) -0.0060(11) 0.0050(14)
N5 0.0383(17) 0.049(2) 0.0454(15) -0.0116(14) -0.0079(13) -0.0036(17)
N6 0.0403(18) 0.064(3) 0.0442(15) -0.0054(16) -0.0113(14) -0.0089(18)
N7 0.049(2) 0.058(3) 0.0511(17) 0.0088(15) -0.0280(14) -0.0123(18)
N8 0.0373(17) 0.041(2) 0.0331(14) -0.0025(12) -0.0147(12) -0.0034(15)
N9 0.067(3) 0.050(3) 0.0344(17) 0.0066(15) -0.0287(16) -0.020(2)
N10 0.0363(17) 0.043(2) 0.0444(15) -0.0044(15) -0.0171(14) 0.0062(16)
O1 0.0235(12) 0.0490(17) 0.0311(11) 0.0031(9) -0.0082(9) 0.0019(11)
O2 0.0414(16) 0.0572(19) 0.0529(14) -0.0169(13) -0.0128(12) -0.0152(15)
C1 0.0312(18) 0.0317(19) 0.0213(13) 0.0018(12) -0.0064(12) 0.0016(15)
C2 0.0253(17) 0.054(3) 0.0313(15) -0.0015(15) -0.0070(14) -0.0046(18)
C3 0.0195(15) 0.048(3) 0.0305(15) -0.0058(14) -0.0006(12) -0.0019(16)
C4 0.0248(16) 0.042(2) 0.0273(14) -0.0015(14) -0.0027(13) -0.0014(16)

loop_
_atom_type_symbol
_atom_type_description
_atom_type_scat_dispersion_real
_atom_type_scat_dispersion_imag
_atom_type_scat_source
C C 0.0033 0.0016 'International Tables Vol C Tables 4.2.6.8 and 6.1.1.4'
H H 0.0000 0.0000 'International Tables Vol C Tables 4.2.6.8 and 6.1.1.4'
N N 0.0061 0.0033 'International Tables Vol C Tables 4.2.6.8 and 6.1.1.4'
O O 0.0106 0.0060 'International Tables Vol C Tables 4.2.6.8 and 6.1.1.4'

loop_
_geom_angle_atom_site_label_1
_geom_angle_atom_site_label_2
_geom_angle_atom_site_label_3
_geom_angle
_geom_angle_site_symmetry_3
O1 N1 N2 121.3(2) .
O1 N1 C1 130.1(2) .
N2 N1 C1 108.6(2) .
N3 N2 N1 106.9(2) .
N2 N3 N4 109.6(2) .
C1 N4 N3 106.5(3) .
C3 N5 O2 105.8(3) .
C3 N5 O1 59.38(17) .
O2 N5 O1 86.14(17) .
C2 N6 O2 105.9(3) .
C2 N7 H7A 120.0 .
C2 N7 H7B 120.0 .
H7A N7 H7B 120.0 .
C4 N8 N9 113.0(3) .
N8 N9 H9A 111(4) .
N8 N9 H9B 114(3) .
H9A N9 H9B 126(5) .
N8 N9 H9C 95(4) .
H9A N9 H9C 92(5) .
H9B N9 H9C 112(5) .
C4 N10 H10B 123(2) .
C4 N10 H10A 119(4) .
H10B N10 H10A 111(4) .
N1 O1 N5 120.04(16) .
N5 O2 N6 110.2(2) .
N4 C1 N1 108.3(2) .
N4 C1 C1 126.5(4) 3_776
N1 C1 C1 125.2(4) 3_776
N6 C2 N7 124.6(3) .
N6 C2 C3 107.9(4) .
N7 C2 C3 127.3(3) .
N5 C3 C2 110.1(3) .
N5 C3 C4 122.7(3) .
C2 C3 C4 127.2(4) .
N8 C4 N10 129.8(3) .
N8 C4 C3 113.0(3) .
N10 C4 C3 117.2(3) .

loop_
_geom_bond_atom_site_label_1
_geom_bond_atom_site_label_2
_geom_bond_distance
_geom_bond_site_symmetry_2
N1 O1 1.317(4) .
N1 N2 1.328(3) .
N1 C1 1.343(4) .
N2 N3 1.324(4) .
N3 N4 1.348(3) .
N4 C1 1.324(4) .
N5 C3 1.294(5) .
N5 O2 1.372(4) .
N5 O1 5.716(4) .
N6 C2 1.302(5) .
N6 O2 1.403(4) .
N7 C2 1.342(5) .
N7 H7A 0.8600 .
N7 H7B 0.8600 .
N8 C4 1.290(5) .
N8 N9 1.446(4) .
N9 H9A 0.88(6) .
N9 H9B 0.82(5) .
N9 H9C 0.89(7) .
N10 C4 1.335(4) .
N10 H10B 0.92(4) .
N10 H10A 0.92(6) .
C1 C1 1.447(5) 3_776
C2 C3 1.430(5) .
C3 C4 1.475(4) .

loop_
_geom_torsion_atom_site_label_1
_geom_torsion_atom_site_label_2
_geom_torsion_atom_site_label_3
_geom_torsion_atom_site_label_4
_geom_torsion
_geom_torsion_site_symmetry_4
O1 N1 N2 N3 179.5(3) .
C1 N1 N2 N3 -0.2(4) .
N1 N2 N3 N4 -0.6(4) .
N2 N3 N4 C1 1.2(4) .
N2 N1 O1 N5 131.4(2) .
C1 N1 O1 N5 -48.9(4) .
C3 N5 O2 N6 -0.7(3) .
O1 N5 O2 N6 -57.4(2) .
C2 N6 O2 N5 1.1(3) .
N3 N4 C1 N1 -1.3(4) .
N3 N4 C1 C1 179.9(4) 3_776
O1 N1 C1 N4 -178.7(3) .
N2 N1 C1 N4 0.9(4) .
O1 N1 C1 C1 0.1(6) 3_776
N2 N1 C1 C1 179.8(4) 3_776
O2 N6 C2 N7 175.2(3) .
O2 N6 C2 C3 -0.9(3) .
O2 N5 C3 C2 0.2(3) .
O1 N5 C3 C2 75.8(2) .
O2 N5 C3 C4 -179.9(2) .
O1 N5 C3 C4 -104.3(3) .
N6 C2 C3 N5 0.5(4) .
N7 C2 C3 N5 -175.5(3) .
N6 C2 C3 C4 -179.4(3) .
N7 C2 C3 C4 4.6(5) .
N9 N8 C4 N10 4.6(5) .
N9 N8 C4 C3 -177.3(3) .
N5 C3 C4 N8 -165.2(3) .
C2 C3 C4 N8 14.6(4) .
N5 C3 C4 N10 13.1(4) .
C2 C3 C4 N10 -167.1(3) .
